data_4074362
loop_
_publ_author_name
'Ahrens, Sebastian'
'Zeller, Alexander'
'Taige, Maria'
'Strassner, Thomas'

_publ_section_title
;
 Extension of the Alkane Bridge in BisNHC&#x2212;Palladium&#x2212;Chloride
 Complexes. Synthesis, Structure, and Catalytic Activity
;
_journal_issue 22
_journal_name_full Organometallics
_journal_page_first 5409
_journal_paper_doi 10.1021/om060577a
_journal_volume 25
_journal_year 2006
_chemical_formula_moiety 'C11 H16 Cl2 N4 Pd'
_chemical_formula_sum 'C11 H16 Cl2 N4 Pd'
_chemical_formula_weight 381.60
_chemical_name_systematic
;
 ?
;
_space_group_IT_number 4
_symmetry_cell_setting monoclinic
_symmetry_space_group_name_Hall 'P 2yb'
_symmetry_space_group_name_H-M 'P 1 21 1'
_atom_sites_solution_hydrogens geom
_atom_sites_solution_primary direct
_atom_sites_solution_secondary difmap
_audit_creation_method SHELXL-97
_cell_angle_alpha 90.00
_cell_angle_beta 108.192(8)
_cell_angle_gamma 90.00
_cell_formula_units_Z 4
_cell_length_a 8.1820(8)
_cell_length_b 15.3270(12)
_cell_length_c 11.9170(16)
_cell_measurement_reflns_used 315
_cell_measurement_temperature 198(2)
_cell_measurement_theta_max 3.589
_cell_measurement_theta_min 22.994
_cell_volume 1419.8(3)
_computing_cell_refinement 'Dirax/lsq (Duisenberg & Schreurs, 1989-2000)'
_computing_data_collection 'Collect (Nonius BV, 1997-2000)'
_computing_data_reduction 'EvalCCD (Duisenberg & Schreurs 1990-2000)'
_computing_molecular_graphics 'Ortep III 1.0.3 (M.Burnett,C.Johnson,2000)'
_computing_publication_material 'XCIF 6.12 (Sheldrick, 1997)'
_computing_structure_refinement 'SHELXL-97 (Sheldrick, 1997)'
_computing_structure_solution 'SHELXS-97 (Sheldrick, 1990)'
_diffrn_ambient_temperature 198(2)
_diffrn_detector_area_resol_mean 9
_diffrn_measured_fraction_theta_full 0.997
_diffrn_measured_fraction_theta_max 0.997
_diffrn_measurement_device_type KappaCCD
_diffrn_measurement_method CCD
_diffrn_radiation_monochromator graphite
_diffrn_radiation_source 'fine-focus sealed tube'
_diffrn_radiation_type MoK\a
_diffrn_radiation_wavelength 0.71073
_diffrn_reflns_av_R_equivalents 0.0752
_diffrn_reflns_av_sigmaI/netI 0.0247
_diffrn_reflns_limit_h_max 10
_diffrn_reflns_limit_h_min -10
_diffrn_reflns_limit_k_max 20
_diffrn_reflns_limit_k_min -20
_diffrn_reflns_limit_l_max 15
_diffrn_reflns_limit_l_min -15
_diffrn_reflns_number 77375
_diffrn_reflns_theta_full 28.00
_diffrn_reflns_theta_max 28.00
_diffrn_reflns_theta_min 3.61
_exptl_absorpt_coefficient_mu 1.671
_exptl_absorpt_correction_T_max 0.8259
_exptl_absorpt_correction_T_min 0.6393
_exptl_absorpt_correction_type multi-scan
_exptl_absorpt_process_details 'SADABS 2.03.(Sheldrick,Bruker AXS Inc.,2002)'
_exptl_crystal_colour yellow
_exptl_crystal_density_diffrn 1.785
_exptl_crystal_density_method 'not measured'
_exptl_crystal_description block
_exptl_crystal_F_000 760
_exptl_crystal_size_max 0.29
_exptl_crystal_size_mid 0.28
_exptl_crystal_size_min 0.12
_refine_diff_density_max 0.633
_refine_diff_density_min -0.720
_refine_diff_density_rms 0.080
_refine_ls_abs_structure_details 'Flack H D (1983), Acta Cryst. A39, 876-881'
_refine_ls_abs_structure_Flack 0.11(2)
_refine_ls_extinction_method none
_refine_ls_goodness_of_fit_ref 1.080
_refine_ls_hydrogen_treatment constr
_refine_ls_matrix_type full
_refine_ls_number_parameters 329
_refine_ls_number_reflns 6837
_refine_ls_number_restraints 1
_refine_ls_restrained_S_all 1.080
_refine_ls_R_factor_all 0.0251
_refine_ls_R_factor_gt 0.0231
_refine_ls_shift/su_max 0.013
_refine_ls_shift/su_mean 0.000
_refine_ls_structure_factor_coef Fsqd
_refine_ls_weighting_details 'calc w=1/[\s^2^(Fo^2^)+(0.0308P)^2^+1.0022P] where P=(Fo^2^+2Fc^2^)/3'
_refine_ls_weighting_scheme calc
_refine_ls_wR_factor_gt 0.0565
_refine_ls_wR_factor_ref 0.0578
_reflns_number_gt 6599
_reflns_number_total 6837
_reflns_threshold_expression >2sigma(I)
_cod_data_source_file om060577asi20060629_122036.cif
_cod_data_source_block str-155
_cod_original_sg_symbol_H-M P21
_cod_database_code 4074362

loop_
_symmetry_equiv_pos_as_xyz
'x, y, z'
'-x, y+1/2, -z'

loop_
_atom_site_label
_atom_site_type_symbol
_atom_site_fract_x
_atom_site_fract_y
_atom_site_fract_z
_atom_site_U_iso_or_equiv
_atom_site_adp_type
_atom_site_occupancy
_atom_site_symmetry_multiplicity
_atom_site_calc_flag
_atom_site_refinement_flags
Pd1 Pd 0.18278(2) 0.182009(12) 0.592984(17) 0.01532(5) Uani 1 1 d .
Cl1 Cl 0.36709(11) 0.08707(5) 0.73088(7) 0.02803(17) Uani 1 1 d .
Cl2 Cl -0.06623(10) 0.10760(5) 0.60070(7) 0.02478(15) Uani 1 1 d .
N1 N 0.4909(3) 0.20869(18) 0.5170(2) 0.0200(5) Uani 1 1 d .
N2 N 0.4514(3) 0.31999(18) 0.6152(2) 0.0202(5) Uani 1 1 d .
N3 N 0.0069(3) 0.34913(17) 0.4873(2) 0.0194(5) Uani 1 1 d .
N4 N -0.0437(4) 0.24537(18) 0.3602(2) 0.0216(5) Uani 1 1 d .
C1 C 0.3871(4) 0.24120(19) 0.5756(3) 0.0172(5) Uani 1 1 d .
C3 C 0.6203(4) 0.2674(2) 0.5201(3) 0.0245(6) Uani 1 1 d .
H3A H 0.7095 0.2599 0.4856 0.029 Uiso 1 1 calc R
C2 C 0.5959(4) 0.3375(2) 0.5814(3) 0.0258(7) Uani 1 1 d .
H2A H 0.6642 0.3889 0.5982 0.031 Uiso 1 1 calc R
C5 C 0.3893(4) 0.3775(2) 0.6917(3) 0.0240(6) Uani 1 1 d .
H5A H 0.4870 0.4134 0.7393 0.029 Uiso 1 1 calc R
H5B H 0.3512 0.3407 0.7472 0.029 Uiso 1 1 calc R
C6 C 0.2426(4) 0.4383(2) 0.6285(3) 0.0261(7) Uani 1 1 d .
H6A H 0.2615 0.4586 0.5547 0.031 Uiso 1 1 calc R
H6B H 0.2475 0.4901 0.6790 0.031 Uiso 1 1 calc R
C7 C 0.0630(4) 0.3994(2) 0.5975(3) 0.0241(6) Uani 1 1 d .
H7A H 0.0583 0.3608 0.6631 0.029 Uiso 1 1 calc R
H7B H -0.0200 0.4474 0.5921 0.029 Uiso 1 1 calc R
C11 C 0.0414(4) 0.2639(2) 0.4743(3) 0.0170(5) Uani 1 1 d .
C8 C -0.0989(5) 0.3834(2) 0.3819(3) 0.0282(7) Uani 1 1 d .
H8A H -0.1415 0.4414 0.3686 0.034 Uiso 1 1 calc R
C9 C -0.1296(5) 0.3182(2) 0.3021(3) 0.0299(7) Uani 1 1 d .
H9A H -0.1973 0.3216 0.2213 0.036 Uiso 1 1 calc R
C4 C 0.4737(5) 0.1232(2) 0.4626(3) 0.0288(7) Uani 1 1 d .
H4A H 0.3570 0.1164 0.4076 0.043 Uiso 1 1 calc R
H4B H 0.4949 0.0781 0.5238 0.043 Uiso 1 1 calc R
H4C H 0.5574 0.1171 0.4195 0.043 Uiso 1 1 calc R
C10 C -0.0459(5) 0.1607(2) 0.3038(3) 0.0321(8) Uani 1 1 d .
H11A H 0.0089 0.1171 0.3639 0.048 Uiso 1 1 calc R
H11B H 0.0170 0.1647 0.2462 0.048 Uiso 1 1 calc R
H11C H -0.1652 0.1435 0.2634 0.048 Uiso 1 1 calc R
Pd1A Pd 1.00580(2) 0.416160(12) -0.071585(17) 0.01560(5) Uani 1 1 d .
Cl2A Cl 0.81074(10) 0.50291(5) -0.21692(7) 0.02475(16) Uani 1 1 d .
Cl1A Cl 1.24794(10) 0.49697(6) -0.07775(8) 0.02949(17) Uani 1 1 d .
N4A N 0.6986(3) 0.37758(18) -0.0001(2) 0.0190(5) Uani 1 1 d .
N3A N 0.7586(3) 0.26654(18) -0.0898(2) 0.0210(5) Uani 1 1 d .
N2A N 1.1959(3) 0.25796(18) 0.0480(2) 0.0222(5) Uani 1 1 d .
N1A N 1.2281(4) 0.3652(2) 0.1695(2) 0.0248(6) Uani 1 1 d .
C11a C 0.8098(4) 0.3482(2) -0.0553(3) 0.0175(6) Uani 1 1 d .
C9A C 0.5790(4) 0.3137(2) -0.0006(3) 0.0269(7) Uani 1 1 d .
H29A H 0.4873 0.3182 0.0322 0.032 Uiso 1 1 calc R
C8A C 0.6169(4) 0.2442(2) -0.0561(3) 0.0270(7) Uani 1 1 d .
H28A H 0.5578 0.1900 -0.0697 0.032 Uiso 1 1 calc R
C7A C 0.8300(4) 0.2096(2) -0.1623(3) 0.0257(7) Uani 1 1 d .
H27A H 0.8597 0.2461 -0.2216 0.031 Uiso 1 1 calc R
H27B H 0.7393 0.1683 -0.2056 0.031 Uiso 1 1 calc R
C6A C 0.9877(5) 0.1578(2) -0.0950(3) 0.0273(7) Uani 1 1 d .
H26A H 0.9970 0.1068 -0.1436 0.033 Uiso 1 1 calc R
H26B H 0.9696 0.1352 -0.0219 0.033 Uiso 1 1 calc R
C5A C 1.1582(4) 0.2067(2) -0.0609(3) 0.0263(7) Uani 1 1 d .
H25A H 1.2521 0.1639 -0.0519 0.032 Uiso 1 1 calc R
H25B H 1.1583 0.2464 -0.1264 0.032 Uiso 1 1 calc R
C1A C 1.1540(4) 0.3422(2) 0.0552(3) 0.0175(6) Uani 1 1 d .
C2A C 1.3145(5) 0.2954(3) 0.2321(3) 0.0344(8) Uani 1 1 d .
H22A H 1.3772 0.2948 0.3140 0.041 Uiso 1 1 calc R
C3A C 1.2948(5) 0.2279(2) 0.1575(3) 0.0321(8) Uani 1 1 d .
H23A H 1.3400 0.1708 0.1761 0.039 Uiso 1 1 calc R
C10a C 0.7025(5) 0.4647(2) 0.0511(3) 0.0290(7) Uani 1 1 d .
H11D H 0.7574 0.5056 0.0108 0.043 Uiso 1 1 calc R
H11E H 0.7680 0.4628 0.1353 0.043 Uiso 1 1 calc R
H11F H 0.5847 0.4840 0.0413 0.043 Uiso 1 1 calc R
C4A C 1.2232(5) 0.4517(3) 0.2186(3) 0.0324(8) Uani 1 1 d .
H24A H 1.2209 0.4959 0.1588 0.049 Uiso 1 1 calc R
H24B H 1.3255 0.4602 0.2873 0.049 Uiso 1 1 calc R
H24C H 1.1197 0.4573 0.2430 0.049 Uiso 1 1 calc R

loop_
_atom_site_aniso_label
_atom_site_aniso_U_11
_atom_site_aniso_U_22
_atom_site_aniso_U_33
_atom_site_aniso_U_23
_atom_site_aniso_U_13
_atom_site_aniso_U_12
Pd1 0.01531(9) 0.01172(9) 0.01835(9) 0.00136(8) 0.00443(7) -0.00045(8)
Cl1 0.0268(4) 0.0222(4) 0.0293(4) 0.0097(3) 0.0005(3) 0.0003(3)
Cl2 0.0209(3) 0.0217(4) 0.0334(4) 0.0016(3) 0.0109(3) -0.0037(3)
N1 0.0155(11) 0.0209(13) 0.0219(12) 0.0000(9) 0.0032(9) -0.0003(9)
N2 0.0180(11) 0.0181(12) 0.0229(12) -0.0011(10) 0.0041(10) -0.0028(10)
N3 0.0169(11) 0.0135(12) 0.0265(13) 0.0015(10) 0.0048(10) 0.0008(9)
N4 0.0227(12) 0.0174(13) 0.0228(13) -0.0009(10) 0.0045(10) -0.0004(10)
C1 0.0157(12) 0.0138(13) 0.0197(13) 0.0015(10) 0.0021(10) 0.0013(10)
C3 0.0146(13) 0.0288(16) 0.0292(16) 0.0015(13) 0.0056(11) -0.0016(12)
C2 0.0166(13) 0.0241(16) 0.0340(17) 0.0038(13) 0.0040(12) -0.0052(12)
C5 0.0246(15) 0.0235(15) 0.0216(14) -0.0031(12) 0.0038(12) 0.0015(12)
C6 0.0295(16) 0.0181(15) 0.0286(15) -0.0039(12) 0.0062(13) -0.0029(12)
C7 0.0255(14) 0.0207(17) 0.0279(15) -0.0062(12) 0.0108(12) 0.0015(11)
C11 0.0160(12) 0.0149(13) 0.0207(14) -0.0008(11) 0.0066(11) -0.0011(11)
C8 0.0281(16) 0.0195(15) 0.0326(17) 0.0074(13) 0.0030(14) 0.0032(12)
C9 0.0307(17) 0.0250(17) 0.0271(16) 0.0095(13) -0.0010(13) 0.0002(14)
C4 0.0273(16) 0.0224(16) 0.0367(19) -0.0080(14) 0.0099(14) -0.0005(13)
C10 0.0427(19) 0.0230(18) 0.0278(16) -0.0066(13) 0.0070(14) -0.0014(14)
Pd1A 0.01484(9) 0.01256(9) 0.01868(9) 0.00122(8) 0.00418(7) 0.00016(8)
Cl2A 0.0232(3) 0.0185(3) 0.0275(4) 0.0059(3) 0.0005(3) 0.0002(3)
Cl1A 0.0205(3) 0.0306(4) 0.0374(4) 0.0078(3) 0.0089(3) -0.0051(3)
N4A 0.0149(11) 0.0200(12) 0.0207(12) -0.0018(10) 0.0035(9) 0.0002(9)
N3A 0.0199(12) 0.0183(13) 0.0239(13) -0.0012(10) 0.0057(10) -0.0020(10)
N2A 0.0204(12) 0.0187(13) 0.0263(13) 0.0038(10) 0.0056(10) -0.0006(10)
N1A 0.0246(13) 0.0223(14) 0.0236(13) 0.0020(11) 0.0018(11) -0.0018(11)
C11a 0.0162(13) 0.0162(14) 0.0189(13) 0.0010(11) 0.0037(11) 0.0003(11)
C9A 0.0172(14) 0.0333(18) 0.0291(16) 0.0018(14) 0.0058(12) -0.0058(13)
C8A 0.0203(14) 0.0264(17) 0.0326(16) 0.0009(13) 0.0056(12) -0.0089(12)
C7A 0.0288(15) 0.0194(15) 0.0266(15) -0.0076(12) 0.0051(13) 0.0003(12)
C6A 0.0325(17) 0.0167(15) 0.0314(15) -0.0027(12) 0.0080(13) 0.0000(12)
C5A 0.0273(15) 0.0199(15) 0.0336(17) -0.0024(12) 0.0124(13) 0.0036(12)
C1A 0.0146(12) 0.0144(13) 0.0238(14) 0.0036(11) 0.0064(11) -0.0009(11)
C2A 0.0361(19) 0.035(2) 0.0242(16) 0.0099(14) -0.0014(14) 0.0007(15)
C3A 0.0338(18) 0.0240(17) 0.0337(18) 0.0131(14) 0.0035(14) 0.0042(14)
C10a 0.0283(16) 0.0258(18) 0.0339(18) -0.0080(14) 0.0113(14) 0.0026(13)
C4A 0.0341(18) 0.0283(17) 0.0305(17) -0.0086(14) 0.0038(14) -0.0043(15)

loop_
_atom_type_symbol
_atom_type_description
_atom_type_scat_dispersion_real
_atom_type_scat_dispersion_imag
_atom_type_scat_source
C C 0.0033 0.0016 'International Tables Vol C Tables 4.2.6.8 and 6.1.1.4'
H H 0.0000 0.0000 'International Tables Vol C Tables 4.2.6.8 and 6.1.1.4'
Cl Cl 0.1484 0.1585 'International Tables Vol C Tables 4.2.6.8 and 6.1.1.4'
N N 0.0061 0.0033 'International Tables Vol C Tables 4.2.6.8 and 6.1.1.4'
Pd Pd -0.9988 1.0072 'International Tables Vol C Tables 4.2.6.8 and 6.1.1.4'

loop_
_geom_angle_atom_site_label_1
_geom_angle_atom_site_label_2
_geom_angle_atom_site_label_3
_geom_angle
C1 Pd1 C11 87.63(12)
C1 Pd1 Cl1 88.76(8)
C11 Pd1 Cl1 176.27(9)
C1 Pd1 Cl2 176.15(9)
C11 Pd1 Cl2 90.86(9)
Cl1 Pd1 Cl2 92.68(3)
C1 N1 C3 110.3(3)
C1 N1 C4 125.1(3)
C3 N1 C4 124.6(3)
C1 N2 C2 110.3(3)
C1 N2 C5 125.8(3)
C2 N2 C5 123.7(3)
C11 N3 C8 110.8(3)
C11 N3 C7 126.1(3)
C8 N3 C7 123.0(3)
C11 N4 C9 110.9(3)
C11 N4 C10 125.4(3)
C9 N4 C10 123.7(3)
N2 C1 N1 105.8(3)
N2 C1 Pd1 129.0(2)
N1 C1 Pd1 125.1(2)
C2 C3 N1 106.9(3)
C2 C3 H3A 126.5
N1 C3 H3A 126.5
C3 C2 N2 106.7(3)
C3 C2 H2A 126.7
N2 C2 H2A 126.7
N2 C5 C6 115.6(3)
N2 C5 H5A 108.4
C6 C5 H5A 108.4
N2 C5 H5B 108.4
C6 C5 H5B 108.4
H5A C5 H5B 107.4
C5 C6 C7 115.7(3)
C5 C6 H6A 108.4
C7 C6 H6A 108.4
C5 C6 H6B 108.4
C7 C6 H6B 108.4
H6A C6 H6B 107.4
N3 C7 C6 115.6(3)
N3 C7 H7A 108.4
C6 C7 H7A 108.4
N3 C7 H7B 108.4
C6 C7 H7B 108.4
H7A C7 H7B 107.4
N4 C11 N3 104.9(3)
N4 C11 Pd1 126.2(2)
N3 C11 Pd1 128.9(2)
C9 C8 N3 106.6(3)
C9 C8 H8A 126.7
N3 C8 H8A 126.7
C8 C9 N4 106.9(3)
C8 C9 H9A 126.6
N4 C9 H9A 126.6
N1 C4 H4A 109.5
N1 C4 H4B 109.5
H4A C4 H4B 109.5
N1 C4 H4C 109.5
H4A C4 H4C 109.5
H4B C4 H4C 109.5
N4 C10 H11A 109.5
N4 C10 H11B 109.5
H11A C10 H11B 109.5
N4 C10 H11C 109.5
H11A C10 H11C 109.5
H11B C10 H11C 109.5
C11a Pd1A C1A 86.89(12)
C11a Pd1A Cl1A 176.33(9)
C1A Pd1A Cl1A 90.24(9)
C11a Pd1A Cl2A 89.15(9)
C1A Pd1A Cl2A 175.50(9)
Cl1A Pd1A Cl2A 93.63(3)
C11a N4A C9A 110.2(3)
C11a N4A C10a 125.1(3)
C9A N4A C10a 124.8(3)
C11a N3A C8A 110.5(3)
C11a N3A C7A 126.1(3)
C8A N3A C7A 123.1(3)
C1A N2A C3A 110.2(3)
C1A N2A C5A 125.7(3)
C3A N2A C5A 123.8(3)
C1A N1A C2A 109.8(3)
C1A N1A C4A 125.6(3)
C2A N1A C4A 124.6(3)
N3A C11a N4A 105.4(3)
N3A C11a Pd1A 130.3(2)
N4A C11a Pd1A 124.2(2)
C8A C9A N4A 106.9(3)
C8A C9A H29A 126.5
N4A C9A H29A 126.5
C9A C8A N3A 107.0(3)
C9A C8A H28A 126.5
N3A C8A H28A 126.5
N3A C7A C6A 115.4(3)
N3A C7A H27A 108.4
C6A C7A H27A 108.4
N3A C7A H27B 108.4
C6A C7A H27B 108.4
H27A C7A H27B 107.5
C7A C6A C5A 116.2(3)
C7A C6A H26A 108.2
C5A C6A H26A 108.2
C7A C6A H26B 108.2
C5A C6A H26B 108.2
H26A C6A H26B 107.4
N2A C5A C6A 114.9(3)
N2A C5A H25A 108.5
C6A C5A H25A 108.5
N2A C5A H25B 108.5
C6A C5A H25B 108.5
H25A C5A H25B 107.5
N2A C1A N1A 105.7(3)
N2A C1A Pd1A 127.6(2)
N1A C1A Pd1A 126.6(2)
C3A C2A N1A 107.9(3)
C3A C2A H22A 126.1
N1A C2A H22A 126.1
C2A C3A N2A 106.5(3)
C2A C3A H23A 126.8
N2A C3A H23A 126.8
N4A C10a H11D 109.5
N4A C10a H11E 109.5
H11D C10a H11E 109.5
N4A C10a H11F 109.5
H11D C10a H11F 109.5
H11E C10a H11F 109.5
N1A C4A H24A 109.5
N1A C4A H24B 109.5
H24A C4A H24B 109.5
N1A C4A H24C 109.5
H24A C4A H24C 109.5
H24B C4A H24C 109.5

loop_
_geom_bond_atom_site_label_1
_geom_bond_atom_site_label_2
_geom_bond_distance
Pd1 C1 1.969(3)
Pd1 C11 1.973(3)
Pd1 Cl1 2.3547(8)
Pd1 Cl2 2.3615(8)
N1 C1 1.351(4)
N1 C3 1.382(4)
N1 C4 1.450(4)
N2 C1 1.343(4)
N2 C2 1.389(4)
N2 C5 1.469(4)
N3 C11 1.356(4)
N3 C8 1.387(4)
N3 C7 1.467(4)
N4 C11 1.350(4)
N4 C9 1.385(4)
N4 C10 1.459(4)
C3 C2 1.349(5)
C3 H3A 0.9500
C2 H2A 0.9500
C5 C6 1.520(5)
C5 H5A 0.9900
C5 H5B 0.9900
C6 C7 1.521(4)
C6 H6A 0.9900
C6 H6B 0.9900
C7 H7A 0.9900
C7 H7B 0.9900
C8 C9 1.348(5)
C8 H8A 0.9500
C9 H9A 0.9500
C4 H4A 0.9800
C4 H4B 0.9800
C4 H4C 0.9800
C10 H11A 0.9800
C10 H11B 0.9800
C10 H11C 0.9800
Pd1A C11a 1.972(3)
Pd1A C1A 1.974(3)
Pd1A Cl1A 2.3570(8)
Pd1A Cl2A 2.3641(8)
N4A C11a 1.355(4)
N4A C9A 1.383(4)
N4A C10a 1.464(4)
N3A C11a 1.343(4)
N3A C8A 1.383(4)
N3A C7A 1.470(4)
N2A C1A 1.346(4)
N2A C3A 1.382(4)
N2A C5A 1.465(4)
N1A C1A 1.353(4)
N1A C2A 1.368(5)
N1A C4A 1.455(5)
C9A C8A 1.341(5)
C9A H29A 0.9500
C8A H28A 0.9500
C7A C6A 1.514(5)
C7A H27A 0.9900
C7A H27B 0.9900
C6A C5A 1.524(5)
C6A H26A 0.9900
C6A H26B 0.9900
C5A H25A 0.9900
C5A H25B 0.9900
C2A C3A 1.340(6)
C2A H22A 0.9500
C3A H23A 0.9500
C10a H11D 0.9800
C10a H11E 0.9800
C10a H11F 0.9800
C4A H24A 0.9800
C4A H24B 0.9800
C4A H24C 0.9800
